data_4026513
loop_
_publ_author_name
'Martin \<Stefko'
'Lenka Slav\<et\'insk\'a'
'Blanka Klepet\'a\<rov\'a'
'Michal Hocek'

_publ_contact_author_address
;Institute of Organic Chemistry and Biochemistry
Academy of Sciences of the Czech Republic
Flemingovo nam. 2
16010 Prague 6
Czech Republic
;
_publ_contact_author_email hocek@uochb.cas.cz
_publ_contact_author_fax '+420 220183559'
_publ_contact_author_name 'Michal Hocek'
_publ_contact_author_phone '+420 220183324'
_publ_section_title
;
 General and Modular Synthesis of Isomeric 5-Substituted Pyridin-2-yl and
 6-Substituted Pyridin-3-yl C-Ribonucleosides Bearing Diverse Alkyl, Aryl,
 Hetaryl, Amino, Carbamoyl, and Hydroxy Groups
;
_journal_name_full 'Journal of Organic Chemistry'
_journal_page_first 6619
_journal_page_last 6635
_journal_paper_doi 10.1021/jo200949c
_journal_volume 76
_journal_year 2011
_chemical_absolute_configuration ad
_chemical_formula_moiety 'C28 H54 Br1 N1 O5 Si3'
_chemical_formula_sum 'C28 H54 Br N O5 Si3'
_chemical_formula_weight 648.90
_chemical_name_systematic
;
1\b-(6-Bromopyridin-3-yl)-1,3,5-tri -O-(tert-butyldimethylsilyl)-D-ribofuranose
;
_space_group_IT_number 19
_symmetry_cell_setting orthorhombic
_symmetry_Int_Tables_number 19
_symmetry_space_group_name_Hall 'P 2ac 2ab'
_symmetry_space_group_name_H-M 'P 21 21 21'
_atom_sites_solution_hydrogens geom
_atom_sites_solution_primary direct
_cell_angle_alpha 90
_cell_angle_beta 90
_cell_angle_gamma 90
_cell_formula_units_Z 4
_cell_length_a 8.32986(10)
_cell_length_b 11.95103(15)
_cell_length_c 35.3621(5)
_cell_measurement_reflns_used 11858
_cell_measurement_temperature 150
_cell_measurement_theta_max 77
_cell_measurement_theta_min 4
_cell_volume 3520.31(8)
_computing_cell_refinement 'CrysAlis RED, (Oxford Diffraction, 2002)'
_computing_data_collection 'Xcalibur, (Oxford Diffraction, 2002)'
_computing_data_reduction 'CrysAlis RED, (Oxford Diffraction, 2002)'
_computing_molecular_graphics 'CAMERON (Watkin et al., 1996)'
_computing_publication_material 'CRYSTALS (Betteridge et al., 2003)'
_computing_structure_refinement 'CRYSTALS (Betteridge et al., 2003)'
_computing_structure_solution 'SIR92 (Altomare et al., 1994)'
_diffrn_ambient_temperature 150
_diffrn_measured_fraction_theta_full 0.996
_diffrn_measured_fraction_theta_max 0.993
_diffrn_measurement_device Area
_diffrn_measurement_device_type 'Oxford Diffraction XCALIBUR'
_diffrn_measurement_method '\f & \w scans'
_diffrn_radiation_monochromator graphite
_diffrn_radiation_probe x-ray
_diffrn_radiation_type 'Cu K\a'
_diffrn_radiation_wavelength 1.54184
_diffrn_reflns_av_R_equivalents 0.037
_diffrn_reflns_limit_h_max 9
_diffrn_reflns_limit_h_min -10
_diffrn_reflns_limit_k_max 13
_diffrn_reflns_limit_k_min -15
_diffrn_reflns_limit_l_max 44
_diffrn_reflns_limit_l_min -43
_diffrn_reflns_number 17910
_diffrn_reflns_theta_full 75.919
_diffrn_reflns_theta_max 77.468
_diffrn_reflns_theta_min 4.466
_diffrn_standards_number 0
_exptl_absorpt_coefficient_mu 2.836
_exptl_absorpt_correction_T_max 0.80
_exptl_absorpt_correction_T_min 0.40
_exptl_absorpt_correction_type analytical
_exptl_absorpt_process_details
; 
 Analytical Absorption (De Meulenaer & Tompa, 1965) 
;
_exptl_crystal_colour colourless
_exptl_crystal_density_diffrn 1.224
_exptl_crystal_description plate
_exptl_crystal_F_000 1384
_exptl_crystal_size_max 0.750
_exptl_crystal_size_mid 0.320
_exptl_crystal_size_min 0.080
_refine_diff_density_max 0.32
_refine_diff_density_min -0.46
_refine_ls_abs_structure_details 'Flack (1983), 0 Friedel-pairs'
_refine_ls_abs_structure_Flack 0.048(14)
_refine_ls_extinction_method none
_refine_ls_goodness_of_fit_ref 0.9277
_refine_ls_hydrogen_treatment constr
_refine_ls_matrix_type full
_refine_ls_number_parameters 344
_refine_ls_number_reflns 6927
_refine_ls_number_restraints 0
_refine_ls_R_factor_all 0.0412
_refine_ls_R_factor_gt 0.0380
_refine_ls_shift/su_max 0.0019978
_refine_ls_shift/su_mean 0.0003398
_refine_ls_structure_factor_coef F
_refine_ls_weighting_details
;
 Method, part 1, Chebychev polynomial, (Watkin, 1994, Prince, 1982) 
 [weight] = 1.0/[A~0~*T~0~(x)+A~1~*T~1~(x) ... +A~n-1~]*T~n-1~(x)] 
 where A~i~ are the Chebychev coefficients listed below and x= Fcalc/Fmax 
 Method = Robust Weighting (Prince, 1982) 
 W = [weight] * [1-(deltaF/6*sigmaF)^2^]^2^ 
 A~i~ are: 
 18.2 -5.54 15.2 
;
_refine_ls_weighting_scheme calc
_refine_ls_wR_factor_all 0.0496
_refine_ls_wR_factor_gt 0.0464
_refine_ls_wR_factor_ref 0.0464
_reflns_limit_h_max 10
_reflns_limit_h_min -10
_reflns_limit_k_max 15
_reflns_limit_k_min 0
_reflns_limit_l_max 44
_reflns_limit_l_min 0
_reflns_number_gt 6927
_reflns_number_total 7383
_reflns_threshold_expression I>2.0\s(I)
_oxford_diffrn_Wilson_B_factor 2.89
_oxford_diffrn_Wilson_scale 0.06
_oxford_refine_ls_r_factor_ref 0.0380
_oxford_refine_ls_scale 4.187(6)
_oxford_reflns_number_all 7383
_oxford_reflns_threshold_expression_ref I>2.0\s(I)
_cod_data_source_file jo200949c_si_001.cif
_cod_data_source_block 1
_cod_original_formula_sum 'C28 H54 Br1 N1 O5 Si3'
_cod_database_code 4026513

loop_
_symmetry_equiv_pos_as_xyz
x,y,z
x+1/2,-y+1/2,-z
-x,y+1/2,-z+1/2
-x+1/2,-y,z+1/2

loop_
_atom_site_label
_atom_site_type_symbol
_atom_site_fract_x
_atom_site_fract_y
_atom_site_fract_z
_atom_site_U_iso_or_equiv
_atom_site_occupancy
_atom_site_adp_type
C1 C 0.5195(2) 0.25098(17) 0.62063(5) 0.0221 1.0000 Uani
C2 C 0.4188(2) 0.35589(17) 0.61173(5) 0.0234 1.0000 Uani
C3 C 0.5251(3) 0.45207(18) 0.62552(5) 0.0260 1.0000 Uani
C4 C 0.6254(2) 0.39732(17) 0.65709(5) 0.0255 1.0000 Uani
C5 C 0.5814(3) 0.4340(2) 0.69665(6) 0.0312 1.0000 Uani
O6 O 0.59900(17) 0.27809(12) 0.65462(4) 0.0257 1.0000 Uani
O7 O 0.41227(19) 0.42791(16) 0.70121(4) 0.0335 1.0000 Uani
O8 O 0.62493(19) 0.49182(13) 0.59563(4) 0.0300 1.0000 Uani
O9 O 0.37002(19) 0.36415(14) 0.57394(4) 0.0315 1.0000 Uani
C10 C 0.4224(2) 0.14569(17) 0.62715(5) 0.0234 1.0000 Uani
C11 C 0.3715(3) 0.11612(19) 0.66303(6) 0.0304 1.0000 Uani
N12 N 0.2929(3) 0.01994(19) 0.67060(6) 0.0385 1.0000 Uani
C13 C 0.2612(3) -0.0449(2) 0.64151(7) 0.0351 1.0000 Uani
C14 C 0.2974(3) -0.0216(2) 0.60442(7) 0.0335 1.0000 Uani
C15 C 0.3795(3) 0.0758(2) 0.59733(6) 0.0310 1.0000 Uani
Br16 Br 0.16019(4) -0.18460(2) 0.652936(10) 0.0535 1.0000 Uani
Si17 Si 0.31974(7) 0.47287(5) 0.739727(15) 0.0267 1.0000 Uani
C18 C 0.1001(3) 0.45832(19) 0.72830(7) 0.0345 1.0000 Uani
C19 C 0.0596(4) 0.5216(3) 0.69205(10) 0.0574 1.0000 Uani
C20 C 0.0578(3) 0.3343(2) 0.72288(10) 0.0490 1.0000 Uani
C21 C 0.0001(4) 0.5060(3) 0.76078(11) 0.0621 1.0000 Uani
C22 C 0.3786(4) 0.3856(2) 0.78086(7) 0.0439 1.0000 Uani
C23 C 0.3738(3) 0.6220(2) 0.74846(8) 0.0431 1.0000 Uani
Si24 Si 0.65544(8) 0.62712(5) 0.587838(16) 0.0301 1.0000 Uani
C25 C 0.8405(3) 0.63537(18) 0.55744(6) 0.0321 1.0000 Uani
C26 C 0.8118(3) 0.5814(2) 0.51859(7) 0.0407 1.0000 Uani
C27 C 0.9808(4) 0.5751(3) 0.57636(9) 0.0505 1.0000 Uani
C28 C 0.8867(4) 0.7583(2) 0.55129(9) 0.0494 1.0000 Uani
C29 C 0.6861(4) 0.6999(2) 0.63398(8) 0.0498 1.0000 Uani
C30 C 0.4763(4) 0.6864(3) 0.56355(10) 0.0546 1.0000 Uani
O31 O 0.62917(17) 0.23486(12) 0.59060(4) 0.0239 1.0000 Uani
Si32 Si 0.80151(6) 0.16440(4) 0.591436(14) 0.0231 1.0000 Uani
C33 C 0.8420(3) 0.14126(17) 0.53944(5) 0.0267 1.0000 Uani
C34 C 0.8496(4) 0.2548(2) 0.51969(7) 0.0405 1.0000 Uani
C35 C 0.7076(3) 0.0710(2) 0.52143(6) 0.0356 1.0000 Uani
C36 C 1.0009(3) 0.0795(2) 0.53410(7) 0.0391 1.0000 Uani
C37 C 0.7823(3) 0.0300(2) 0.61812(7) 0.0379 1.0000 Uani
C38 C 0.9648(3) 0.2476(2) 0.61409(8) 0.0375 1.0000 Uani
H141 H 0.2672 -0.0694 0.5851 0.0415 1.0000 Uiso
H151 H 0.4070 0.0955 0.5727 0.0382 1.0000 Uiso
H41 H 0.7402 0.4115 0.6528 0.0301 1.0000 Uiso
H51 H 0.6372 0.3856 0.7151 0.0364 1.0000 Uiso
H52 H 0.6180 0.5104 0.6993 0.0367 1.0000 Uiso
H223 H 0.3236 0.4098 0.8033 0.0661 1.0000 Uiso
H221 H 0.4933 0.3926 0.7859 0.0654 1.0000 Uiso
H222 H 0.3539 0.3082 0.7767 0.0659 1.0000 Uiso
H203 H -0.0553 0.3273 0.7159 0.0728 1.0000 Uiso
H201 H 0.0775 0.2957 0.7463 0.0725 1.0000 Uiso
H202 H 0.1241 0.3020 0.7033 0.0722 1.0000 Uiso
H191 H -0.0540 0.5157 0.6866 0.0860 1.0000 Uiso
H192 H 0.0878 0.5994 0.6952 0.0862 1.0000 Uiso
H193 H 0.1183 0.4904 0.6711 0.0859 1.0000 Uiso
H211 H -0.1129 0.4946 0.7558 0.0927 1.0000 Uiso
H213 H 0.0306 0.4669 0.7840 0.0930 1.0000 Uiso
H212 H 0.0189 0.5856 0.7639 0.0925 1.0000 Uiso
H232 H 0.3272 0.6497 0.7714 0.0656 1.0000 Uiso
H231 H 0.4873 0.6278 0.7510 0.0649 1.0000 Uiso
H233 H 0.3436 0.6689 0.7276 0.0648 1.0000 Uiso
H31 H 0.4604 0.5137 0.6357 0.0314 1.0000 Uiso
H21 H 0.3204 0.3574 0.6281 0.0294 1.0000 Uiso
H263 H 0.9092 0.5859 0.5039 0.0602 1.0000 Uiso
H262 H 0.7847 0.5034 0.5214 0.0606 1.0000 Uiso
H261 H 0.7236 0.6164 0.5049 0.0611 1.0000 Uiso
H272 H 1.0766 0.5827 0.5612 0.0758 1.0000 Uiso
H271 H 1.0016 0.6069 0.6013 0.0756 1.0000 Uiso
H273 H 0.9563 0.4958 0.5791 0.0764 1.0000 Uiso
H282 H 0.9825 0.7634 0.5356 0.0736 1.0000 Uiso
H281 H 0.9091 0.7932 0.5754 0.0735 1.0000 Uiso
H283 H 0.8006 0.7987 0.5389 0.0731 1.0000 Uiso
H292 H 0.7122 0.7766 0.6295 0.0751 1.0000 Uiso
H291 H 0.7717 0.6637 0.6481 0.0751 1.0000 Uiso
H293 H 0.5880 0.6947 0.6482 0.0749 1.0000 Uiso
H302 H 0.4916 0.7624 0.5575 0.0821 1.0000 Uiso
H301 H 0.3854 0.6782 0.5799 0.0823 1.0000 Uiso
H303 H 0.4556 0.6433 0.5408 0.0819 1.0000 Uiso
H362 H 1.0267 0.0720 0.5075 0.0591 1.0000 Uiso
H361 H 1.0834 0.1227 0.5453 0.0585 1.0000 Uiso
H363 H 1.0002 0.0057 0.5451 0.0588 1.0000 Uiso
H341 H 0.8610 0.2460 0.4923 0.0605 1.0000 Uiso
H343 H 0.9417 0.2978 0.5284 0.0608 1.0000 Uiso
H342 H 0.7505 0.2968 0.5248 0.0611 1.0000 Uiso
H351 H 0.7311 0.0581 0.4947 0.0530 1.0000 Uiso
H353 H 0.6938 0.0001 0.5339 0.0524 1.0000 Uiso
H352 H 0.6057 0.1098 0.5236 0.0526 1.0000 Uiso
H373 H 0.8847 -0.0090 0.6180 0.0566 1.0000 Uiso
H372 H 0.7530 0.0470 0.6442 0.0569 1.0000 Uiso
H371 H 0.6995 -0.0180 0.6068 0.0561 1.0000 Uiso
H383 H 1.0675 0.2141 0.6090 0.0563 1.0000 Uiso
H382 H 0.9467 0.2496 0.6409 0.0559 1.0000 Uiso
H381 H 0.9620 0.3232 0.6047 0.0566 1.0000 Uiso
H111 H 0.3918 0.1634 0.6830 0.0352 1.0000 Uiso
H91 H 0.4488 0.3791 0.5616 0.0476 1.0000 Uiso

loop_
_atom_site_aniso_label
_atom_site_aniso_U_11
_atom_site_aniso_U_22
_atom_site_aniso_U_33
_atom_site_aniso_U_23
_atom_site_aniso_U_13
_atom_site_aniso_U_12
C1 0.0226(8) 0.0278(10) 0.0159(8) 0.0015(7) -0.0001(7) -0.0017(7)
C2 0.0245(9) 0.0247(9) 0.0209(8) 0.0003(7) 0.0014(7) 0.0019(8)
C3 0.0297(9) 0.0260(10) 0.0224(9) -0.0008(7) 0.0053(7) -0.0025(8)
C4 0.0249(9) 0.0286(9) 0.0231(8) -0.0029(7) 0.0036(7) -0.0055(7)
C5 0.0240(10) 0.0439(13) 0.0258(9) -0.0081(9) -0.0009(8) -0.0060(9)
O6 0.0280(7) 0.0282(7) 0.0208(6) 0.0002(5) -0.0050(5) -0.0036(5)
O7 0.0258(7) 0.0490(10) 0.0258(7) -0.0084(6) 0.0016(6) -0.0063(7)
O8 0.0370(8) 0.0256(7) 0.0275(7) 0.0000(5) 0.0120(6) -0.0047(6)
O9 0.0357(8) 0.0341(8) 0.0247(7) 0.0023(6) -0.0049(6) 0.0024(7)
C10 0.0206(8) 0.0249(9) 0.0246(9) 0.0028(7) -0.0003(7) -0.0005(7)
C11 0.0318(10) 0.0315(10) 0.0278(9) 0.0023(8) 0.0008(8) -0.0063(8)
N12 0.0402(10) 0.0405(11) 0.0348(10) 0.0092(8) -0.0001(8) -0.0100(9)
C13 0.0289(10) 0.0330(12) 0.0433(12) 0.0074(9) -0.0013(9) -0.0025(9)
C14 0.0345(11) 0.0281(10) 0.0381(11) -0.0036(9) -0.0019(9) -0.0059(9)
C15 0.0333(11) 0.0336(11) 0.0262(9) -0.0003(8) 0.0001(8) -0.0048(9)
Br16 0.05715(18) 0.03526(14) 0.06797(19) 0.01282(12) -0.00073(14) -0.01895(12)
Si17 0.0310(3) 0.0274(3) 0.0216(2) -0.00128(19) 0.0031(2) -0.0008(2)
C18 0.0338(11) 0.0273(11) 0.0424(12) -0.0001(9) 0.0071(9) -0.0023(9)
C19 0.0413(14) 0.0607(19) 0.0701(19) 0.0214(16) -0.0188(14) -0.0076(13)
C20 0.0416(13) 0.0346(13) 0.0707(18) -0.0069(13) -0.0042(12) -0.0076(11)
C21 0.0410(14) 0.068(2) 0.077(2) -0.0188(18) 0.0218(15) 0.0036(14)
C22 0.0613(17) 0.0404(13) 0.0301(10) 0.0014(10) 0.0007(10) 0.0080(12)
C23 0.0509(14) 0.0353(12) 0.0430(13) -0.0030(10) -0.0046(10) -0.0065(11)
Si24 0.0400(3) 0.0213(2) 0.0290(3) 0.0008(2) 0.0062(2) -0.0001(2)
C25 0.0403(11) 0.0239(10) 0.0320(10) 0.0002(8) 0.0031(9) -0.0059(9)
C26 0.0490(14) 0.0366(12) 0.0365(11) -0.0075(10) 0.0108(11) -0.0039(11)
C27 0.0385(14) 0.0541(17) 0.0590(17) 0.0069(14) -0.0026(12) -0.0037(12)
C28 0.0678(19) 0.0274(12) 0.0531(15) 0.0004(11) 0.0171(13) -0.0166(12)
C29 0.078(2) 0.0311(12) 0.0403(12) -0.0079(10) 0.0120(13) -0.0143(13)
C30 0.0494(16) 0.0520(17) 0.0624(17) 0.0122(14) 0.0087(13) 0.0135(14)
O31 0.0259(7) 0.0241(6) 0.0218(6) 0.0013(5) 0.0045(5) 0.0018(5)
Si32 0.0237(2) 0.0219(2) 0.0237(2) 0.00105(18) 0.00096(18) 0.00129(18)
C33 0.0295(9) 0.0253(9) 0.0253(9) -0.0006(7) 0.0035(8) 0.0023(8)
C34 0.0583(15) 0.0323(11) 0.0308(10) 0.0048(9) 0.0114(11) 0.0031(11)
C35 0.0374(12) 0.0385(12) 0.0309(10) -0.0077(9) -0.0028(9) 0.0002(10)
C36 0.0339(12) 0.0440(14) 0.0393(12) -0.0014(10) 0.0061(10) 0.0084(11)
C37 0.0400(12) 0.0344(12) 0.0394(11) 0.0103(10) 0.0017(9) 0.0072(10)
C38 0.0273(10) 0.0418(13) 0.0434(12) -0.0102(10) -0.0033(9) 0.0017(9)

loop_
_atom_type_symbol
_atom_type_scat_dispersion_real
_atom_type_scat_dispersion_imag
_atom_type_scat_Cromer_Mann_a1
_atom_type_scat_Cromer_Mann_b1
_atom_type_scat_Cromer_Mann_a2
_atom_type_scat_Cromer_Mann_b2
_atom_type_scat_Cromer_Mann_a3
_atom_type_scat_Cromer_Mann_b3
_atom_type_scat_Cromer_Mann_a4
_atom_type_scat_Cromer_Mann_b4
_atom_type_scat_Cromer_Mann_c
_atom_type_scat_source
C 0.0181 0.0091 2.3100 20.8439 1.0200 10.2075 1.5886 0.5687 0.8650 51.6512 0.2156 'International Tables Vol C 4.2.6.8 and 6.1.1.4'
H 0.0000 0.0000 0.4930 10.5109 0.3229 26.1257 0.1402 3.1424 0.0408 57.7998 0.0030 'International Tables Vol C 4.2.6.8 and 6.1.1.4'
N 0.0311 0.0180 12.2126 0.0057 3.1322 9.8933 2.0125 28.9975 1.1663 0.5826 -11.5290 'International Tables Vol C 4.2.6.8 and 6.1.1.4'
O 0.0492 0.0322 3.0485 13.2771 2.2868 5.7011 1.5463 0.3239 0.8670 32.9089 0.2508 'International Tables Vol C 4.2.6.8 and 6.1.1.4'
Si 0.2541 0.3302 6.2915 2.4386 3.0353 32.3337 1.9891 0.6785 1.5410 81.6937 1.1407 'International Tables Vol C 4.2.6.8 and 6.1.1.4'
Br -0.6763 1.2805 17.1789 2.1723 5.2358 16.5796 5.6377 0.2609 3.9851 41.4328 2.9557 'International Tables Vol C 4.2.6.8 and 6.1.1.4'

loop_
_geom_angle_atom_site_label_1
_geom_angle_atom_site_label_2
_geom_angle_atom_site_label_3
_geom_angle
_geom_angle_publ_flag
C2 C1 O6 104.05(16) yes
C2 C1 C10 114.61(16) yes
O6 C1 C10 108.19(15) yes
C2 C1 O31 108.00(15) yes
O6 C1 O31 111.61(15) yes
C10 C1 O31 110.27(16) yes
C1 C2 C3 103.36(15) yes
C1 C2 O9 114.23(16) yes
C3 C2 O9 114.77(17) yes
C1 C2 H21 110.0 no
C3 C2 H21 105.9 no
O9 C2 H21 108.2 no
C2 C3 C4 103.04(16) yes
C2 C3 O8 110.56(16) yes
C4 C3 O8 111.25(17) yes
C2 C3 H31 111.3 no
C4 C3 H31 110.6 no
O8 C3 H31 110.0 no
C3 C4 C5 114.58(18) yes
C3 C4 O6 107.02(15) yes
C5 C4 O6 107.77(17) yes
C3 C4 H41 110.1 no
C5 C4 H41 109.2 no
O6 C4 H41 108.0 no
C4 C5 O7 109.34(17) yes
C4 C5 H51 109.0 no
O7 C5 H51 111.2 no
C4 C5 H52 106.7 no
O7 C5 H52 110.5 no
H51 C5 H52 109.9 no
C4 O6 C1 110.47(15) yes
C5 O7 Si17 122.62(14) yes
C3 O8 Si24 122.46(13) yes
C2 O9 H91 107.2 no
C1 C10 C11 121.06(18) yes
C1 C10 C15 121.38(17) yes
C11 C10 C15 117.56(19) yes
C10 C11 N12 123.2(2) yes
C10 C11 H111 119.4 no
N12 C11 H111 117.3 no
C11 N12 C13 116.4(2) yes
N12 C13 C14 125.6(2) yes
N12 C13 Br16 115.96(18) yes
C14 C13 Br16 118.37(19) yes
C13 C14 C15 117.1(2) yes
C13 C14 H141 121.3 no
C15 C14 H141 121.6 no
C10 C15 C14 119.9(2) yes
C10 C15 H151 119.6 no
C14 C15 H151 120.5 no
O7 Si17 C18 104.25(10) yes
O7 Si17 C22 109.85(11) yes
C18 Si17 C22 111.90(13) yes
O7 Si17 C23 109.52(11) yes
C18 Si17 C23 111.03(12) yes
C22 Si17 C23 110.12(12) yes
Si17 C18 C19 110.45(18) yes
Si17 C18 C20 109.81(18) yes
C19 C18 C20 108.8(2) yes
Si17 C18 C21 109.5(2) yes
C19 C18 C21 109.0(3) yes
C20 C18 C21 109.2(2) yes
C18 C19 H191 110.3 no
C18 C19 H192 109.0 no
H191 C19 H192 109.3 no
C18 C19 H193 110.1 no
H191 C19 H193 108.4 no
H192 C19 H193 109.8 no
C18 C20 H203 109.5 no
C18 C20 H201 108.5 no
H203 C20 H201 110.0 no
C18 C20 H202 110.1 no
H203 C20 H202 109.5 no
H201 C20 H202 109.3 no
C18 C21 H211 109.9 no
C18 C21 H213 108.1 no
H211 C21 H213 109.8 no
C18 C21 H212 111.3 no
H211 C21 H212 108.4 no
H213 C21 H212 109.3 no
Si17 C22 H223 110.7 no
Si17 C22 H221 110.6 no
H223 C22 H221 106.8 no
Si17 C22 H222 111.4 no
H223 C22 H222 108.4 no
H221 C22 H222 108.8 no
Si17 C23 H232 111.9 no
Si17 C23 H231 109.0 no
H232 C23 H231 107.2 no
Si17 C23 H233 111.5 no
H232 C23 H233 110.1 no
H231 C23 H233 107.0 no
O8 Si24 C25 105.74(9) yes
O8 Si24 C29 109.25(10) yes
C25 Si24 C29 111.29(13) yes
O8 Si24 C30 108.93(13) yes
C25 Si24 C30 111.90(13) yes
C29 Si24 C30 109.61(16) yes
Si24 C25 C26 111.20(17) yes
Si24 C25 C27 110.61(17) yes
C26 C25 C27 108.2(2) yes
Si24 C25 C28 109.68(17) yes
C26 C25 C28 108.3(2) yes
C27 C25 C28 108.7(2) yes
C25 C26 H263 109.1 no
C25 C26 H262 110.6 no
H263 C26 H262 107.8 no
C25 C26 H261 112.5 no
H263 C26 H261 110.0 no
H262 C26 H261 106.8 no
C25 C27 H272 110.2 no
C25 C27 H271 110.4 no
H272 C27 H271 108.6 no
C25 C27 H273 110.0 no
H272 C27 H273 108.7 no
H271 C27 H273 109.0 no
C25 C28 H282 110.2 no
C25 C28 H281 109.6 no
H282 C28 H281 108.6 no
C25 C28 H283 110.8 no
H282 C28 H283 108.5 no
H281 C28 H283 109.1 no
Si24 C29 H292 109.5 no
Si24 C29 H291 110.1 no
H292 C29 H291 110.2 no
Si24 C29 H293 108.1 no
H292 C29 H293 110.0 no
H291 C29 H293 109.0 no
Si24 C30 H302 111.3 no
Si24 C30 H301 108.4 no
H302 C30 H301 110.0 no
Si24 C30 H303 108.9 no
H302 C30 H303 110.4 no
H301 C30 H303 107.8 no
C1 O31 Si32 127.78(12) yes
O31 Si32 C33 102.17(9) yes
O31 Si32 C37 111.70(9) yes
C33 Si32 C37 112.38(10) yes
O31 Si32 C38 111.53(10) yes
C33 Si32 C38 111.43(11) yes
C37 Si32 C38 107.66(12) yes
Si32 C33 C34 108.80(14) yes
Si32 C33 C35 110.66(15) yes
C34 C33 C35 109.0(2) yes
Si32 C33 C36 110.25(15) yes
C34 C33 C36 109.7(2) yes
C35 C33 C36 108.40(19) yes
C33 C34 H341 111.2 no
C33 C34 H343 110.9 no
H341 C34 H343 107.0 no
C33 C34 H342 109.6 no
H341 C34 H342 108.6 no
H343 C34 H342 109.6 no
C33 C35 H351 109.9 no
C33 C35 H353 112.2 no
H351 C35 H353 109.2 no
C33 C35 H352 110.2 no
H351 C35 H352 109.0 no
H353 C35 H352 106.3 no
C33 C36 H362 110.9 no
C33 C36 H361 108.3 no
H362 C36 H361 107.2 no
C33 C36 H363 112.7 no
H362 C36 H363 108.1 no
H361 C36 H363 109.6 no
Si32 C37 H373 109.5 no
Si32 C37 H372 108.7 no
H373 C37 H372 109.0 no
Si32 C37 H371 110.9 no
H373 C37 H371 109.5 no
H372 C37 H371 109.2 no
Si32 C38 H383 110.3 no
Si32 C38 H382 108.8 no
H383 C38 H382 109.5 no
Si32 C38 H381 109.5 no
H383 C38 H381 110.4 no
H382 C38 H381 108.3 no

loop_
_geom_bond_atom_site_label_1
_geom_bond_atom_site_label_2
_geom_bond_distance
_geom_bond_publ_flag
C1 C2 1.541(3) yes
C1 O6 1.410(2) yes
C1 C10 1.514(3) yes
C1 O31 1.414(2) yes
C2 C3 1.531(3) yes
C2 O9 1.400(2) yes
C2 H21 1.004 no
C3 C4 1.540(3) yes
C3 O8 1.426(2) yes
C3 H31 0.980 no
C4 C5 1.511(3) yes
C4 O6 1.444(2) yes
C4 H41 0.982 no
C5 O7 1.420(3) yes
C5 H51 0.987 no
C5 H52 0.968 no
O7 Si17 1.6546(16) yes
O8 Si24 1.6598(16) yes
O9 H91 0.808 no
C10 C11 1.384(3) yes
C10 C15 1.392(3) yes
C11 N12 1.349(3) yes
C11 H111 0.921 no
N12 C13 1.315(3) yes
C13 C14 1.374(4) yes
C13 Br16 1.912(2) yes
C14 C15 1.373(3) yes
C14 H141 0.925 no
C15 H151 0.932 no
Si17 C18 1.882(3) yes
Si17 C22 1.856(3) yes
Si17 C23 1.865(3) yes
C18 C19 1.526(4) yes
C18 C20 1.535(3) yes
C18 C21 1.529(4) yes
C19 H191 0.968 no
C19 H192 0.966 no
C19 H193 0.964 no
C20 H203 0.978 no
C20 H201 0.963 no
C20 H202 0.967 no
C21 H211 0.968 no
C21 H213 0.980 no
C21 H212 0.970 no
C22 H223 0.961 no
C22 H221 0.976 no
C22 H222 0.958 no
C23 H232 0.958 no
C23 H231 0.952 no
C23 H233 0.961 no
Si24 C25 1.882(2) yes
Si24 C29 1.866(3) yes
Si24 C30 1.861(3) yes
C25 C26 1.536(3) yes
C25 C27 1.527(4) yes
C25 C28 1.534(3) yes
C26 H263 0.965 no
C26 H262 0.964 no
C26 H261 0.975 no
C27 H272 0.965 no
C27 H271 0.975 no
C27 H273 0.975 no
C28 H282 0.975 no
C28 H281 0.969 no
C28 H283 0.970 no
C29 H292 0.956 no
C29 H291 0.973 no
C29 H293 0.961 no
C30 H302 0.942 no
C30 H301 0.959 no
C30 H303 0.970 no
O31 Si32 1.6646(14) yes
Si32 C33 1.890(2) yes
Si32 C37 1.869(2) yes
Si32 C38 1.866(2) yes
C33 C34 1.528(3) yes
C33 C35 1.538(3) yes
C33 C36 1.527(3) yes
C34 H341 0.978 no
C34 H343 0.973 no
C34 H342 0.983 no
C35 H351 0.977 no
C35 H353 0.963 no
C35 H352 0.970 no
C36 H362 0.970 no
C36 H361 0.946 no
C36 H363 0.963 no
C37 H373 0.972 no
C37 H372 0.974 no
C37 H371 0.982 no
C38 H383 0.961 no
C38 H382 0.959 no
C38 H381 0.963 no
